data_4507144
loop_
_publ_author_name
'Pernik, Indrek'
'Hooper, Joel F.'
'Chaplin, Adrian B.'
'Weller, Andrew S.'
'Willis, Michael C.'

_publ_section_title
;
 Exploring Small Bite-Angle Ligands for the Rhodium-Catalyzed
 Intermolecular Hydroacylation of \b-S-Substituted Aldehydes with 1-Octene
 and 1-Octyne
;
_journal_issue 12
_journal_name_full 'ACS Catalysis'
_journal_page_first 2779
_journal_paper_doi 10.1021/cs300541m
_journal_volume 2
_journal_year 2012
_chemical_formula_moiety 'C19 H35 F P2 Rh, C32 H12 B F24, C6 H5 F'
_chemical_formula_sum 'C57 H52 B F26 P2 Rh'
_chemical_formula_weight 1406.65
_chemical_melting_point ?
_space_group_IT_number 78
_symmetry_cell_setting tetragonal
_symmetry_space_group_name_Hall 'P 4cw'
_symmetry_space_group_name_H-M 'P 43'
_atom_sites_solution_hydrogens geom
_atom_sites_solution_primary direct
_atom_sites_solution_secondary difmap
_audit_creation_method SHELXL-97
_cell_angle_alpha 90.00
_cell_angle_beta 90.00
_cell_angle_gamma 90.00
_cell_formula_units_Z 4
_cell_length_a 13.14030(10)
_cell_length_b 13.14030(10)
_cell_length_c 34.4622(2)
_cell_measurement_reflns_used 6829
_cell_measurement_temperature 150(2)
_cell_measurement_theta_max 27.485
_cell_measurement_theta_min 5.097
_cell_volume 5950.50(7)
_computing_cell_refinement 'Denzo/Scalepack (Otwinowski & Minor 1997)'
_computing_data_collection 'Collect (Nonius BV, 1997-2000)'
_computing_data_reduction 'Denzo/Scalepack (Otwinowski & Minor 1997)'
_computing_molecular_graphics 'ORTEP3 (Farrugia, 1997)'
_computing_publication_material 'Bruker SHELXTL'
_computing_structure_refinement 'SHELXL-97 (Sheldrick, 2008)'
_computing_structure_solution 'SIR2004 (Burla et al., 2005)'
_diffrn_ambient_temperature 150(2)
_diffrn_detector_area_resol_mean 9
_diffrn_measured_fraction_theta_full 0.988
_diffrn_measured_fraction_theta_max 0.988
_diffrn_measurement_device '95mm CCD camera on \k-goniostat'
_diffrn_measurement_device_type KappaCCD
_diffrn_measurement_method CCD
_diffrn_radiation_monochromator 'horizonally mounted graphite crystal'
_diffrn_radiation_source 'fine-focus sealed tube'
_diffrn_radiation_type MoK\a
_diffrn_radiation_wavelength 0.71073
_diffrn_reflns_av_R_equivalents 0.042
_diffrn_reflns_av_sigmaI/netI 0.0292
_diffrn_reflns_limit_h_max 15
_diffrn_reflns_limit_h_min -15
_diffrn_reflns_limit_k_max 11
_diffrn_reflns_limit_k_min -11
_diffrn_reflns_limit_l_max 40
_diffrn_reflns_limit_l_min -41
_diffrn_reflns_number 10231
_diffrn_reflns_theta_full 25.02
_diffrn_reflns_theta_max 25.02
_diffrn_reflns_theta_min 5.18
_exptl_absorpt_coefficient_mu 0.460
_exptl_absorpt_correction_T_max 1.0
_exptl_absorpt_correction_T_min 0.937
_exptl_absorpt_correction_type multi-scan
_exptl_absorpt_process_details 'Denzo/Scalepack (Otwinowski & Minor 1997)'
_exptl_crystal_colour yellow
_exptl_crystal_density_diffrn 1.570
_exptl_crystal_density_meas ?
_exptl_crystal_density_method 'not measured'
_exptl_crystal_description block
_exptl_crystal_F_000 2832
_exptl_crystal_size_max 0.30
_exptl_crystal_size_mid 0.24
_exptl_crystal_size_min 0.20
_refine_diff_density_max 0.580
_refine_diff_density_min -0.450
_refine_diff_density_rms 0.053
_refine_ls_abs_structure_details 'Flack H D (1983), 4938 Friedel pairs'
_refine_ls_abs_structure_Flack -0.01(2)
_refine_ls_extinction_method none
_refine_ls_goodness_of_fit_ref 1.023
_refine_ls_hydrogen_treatment constr
_refine_ls_matrix_type full
_refine_ls_number_parameters 918
_refine_ls_number_reflns 10231
_refine_ls_number_restraints 714
_refine_ls_restrained_S_all 1.224
_refine_ls_R_factor_all 0.0443
_refine_ls_R_factor_gt 0.0392
_refine_ls_shift/su_max 0.001
_refine_ls_shift/su_mean 0.000
_refine_ls_structure_factor_coef Fsqd
_refine_ls_weighting_details 'calc w=1/[\s^2^(Fo^2^)+(0.0552P)^2^+4.7844P] where P=(Fo^2^+2Fc^2^)/3'
_refine_ls_weighting_scheme calc
_refine_ls_wR_factor_gt 0.0959
_refine_ls_wR_factor_ref 0.0996
_reflns_number_gt 9486
_reflns_number_total 10231
_reflns_threshold_expression >2sigma(I)
_cod_data_source_file cs300541m_si_003.cif
_cod_data_source_block 207abc11
_cod_depositor_comments
;
The following automatic conversions were performed:

'_chemical_melting_point' value 'not measured' was changed to '?' -
the value is undefined or not given.

'_symmetry_cell_setting' value
'Tetragonal' changed to 'tetragonal' according to
/home/saulius/struct/CIF-dictionaries/cif_core.dic dictionary named
'cif_core.dic' version 2.4.2 from 2011-04-26.

Automatic conversion script
Id: cif_fix_values 1891 2012-01-12 08:04:46Z andrius 

The following automatic conversions were performed:

'_exptl_crystal_density_meas' value 'not measured' was changed to '?'
- the value is perceived as not measured.

Automatic conversion script
Id: cif_fix_values 3008 2015-01-20 13:52:24Z robertas 
;
_cod_original_sg_symbol_H-M P4(3)
_cod_database_code 4507144

loop_
_symmetry_equiv_pos_as_xyz
'x, y, z'
'-x, -y, z+1/2'
'-y, x, z+3/4'
'y, -x, z+1/4'

loop_
_atom_site_label
_atom_site_type_symbol
_atom_site_fract_x
_atom_site_fract_y
_atom_site_fract_z
_atom_site_U_iso_or_equiv
_atom_site_adp_type
_atom_site_occupancy
_atom_site_symmetry_multiplicity
_atom_site_calc_flag
_atom_site_refinement_flags
_atom_site_disorder_assembly
_atom_site_disorder_group
Rh1 Rh 0.36189(3) 0.05210(3) 0.288427(11) 0.03810(11) Uani 1 1 d D . .
F1A F 0.2750(5) 0.2278(5) 0.23006(19) 0.095(2) Uani 0.685(10) 1 d PDU A 1
C1 C 0.2533(4) 0.1696(4) 0.25856(17) 0.052(2) Uani 0.685(10) 1 d PGDU A 1
C2 C 0.2734(5) 0.2033(4) 0.2960(2) 0.058(2) Uani 0.685(10) 1 d PGDU A 1
H2 H 0.3030 0.2684 0.3000 0.070 Uiso 0.685(10) 1 calc PR A 1
C3 C 0.2504(7) 0.1416(6) 0.32759(16) 0.062(2) Uani 0.685(10) 1 d PGDU A 1
H3 H 0.2642 0.1646 0.3532 0.074 Uiso 0.685(10) 1 calc PR A 1
C4 C 0.2072(7) 0.0463(5) 0.32171(18) 0.062(2) Uani 0.685(10) 1 d PGDU A 1
H4 H 0.1915 0.0042 0.3433 0.075 Uiso 0.685(10) 1 calc PR A 1
C5 C 0.1871(5) 0.0126(4) 0.2843(2) 0.0580(19) Uani 0.685(10) 1 d PGDU A 1
H5 H 0.1576 -0.0526 0.2802 0.070 Uiso 0.685(10) 1 calc PR A 1
C6 C 0.2101(5) 0.0742(5) 0.25268(16) 0.055(2) Uani 0.685(10) 1 d PGDU A 1
H6 H 0.1964 0.0512 0.2271 0.066 Uiso 0.685(10) 1 calc PR A 1
F1B F 0.1484(10) -0.0468(10) 0.2675(4) 0.094(5) Uani 0.315(10) 1 d PDU A 2
C101 C 0.1939(9) 0.0317(8) 0.2809(3) 0.059(3) Uani 0.315(10) 1 d PGDU A 2
C102 C 0.2264(11) 0.1099(10) 0.2567(3) 0.059(3) Uani 0.315(10) 1 d PGDU A 2
H102 H 0.2151 0.1057 0.2295 0.071 Uiso 0.315(10) 1 calc PR A 2
C103 C 0.2754(11) 0.1942(9) 0.2723(4) 0.057(3) Uani 0.315(10) 1 d PGDU A 2
H103 H 0.2976 0.2477 0.2558 0.069 Uiso 0.315(10) 1 calc PR A 2
C104 C 0.2920(13) 0.2003(9) 0.3121(5) 0.055(3) Uani 0.315(10) 1 d PGDU A 2
H104 H 0.3255 0.2580 0.3227 0.066 Uiso 0.315(10) 1 calc PR A 2
C105 C 0.2595(16) 0.1221(12) 0.3362(3) 0.061(3) Uani 0.315(10) 1 d PGDU A 2
H105 H 0.2708 0.1263 0.3634 0.073 Uiso 0.315(10) 1 calc PR A 2
C106 C 0.2104(14) 0.0378(10) 0.3206(3) 0.060(3) Uani 0.315(10) 1 d PGDU A 2
H106 H 0.1882 -0.0156 0.3371 0.072 Uiso 0.315(10) 1 calc PR A 2
P1 P 0.44986(9) -0.08806(9) 0.30204(3) 0.0337(3) Uani 1 1 d . A .
P2 P 0.51964(10) 0.07456(10) 0.26565(4) 0.0434(3) Uani 1 1 d D A .
C7 C 0.5659(4) -0.0554(4) 0.27504(15) 0.0415(11) Uani 1 1 d . . .
H7A H 0.5750 -0.0962 0.2511 0.050 Uiso 1 1 calc R A .
H7B H 0.6282 -0.0574 0.2912 0.050 Uiso 1 1 calc R . .
C8 C 0.4022(4) -0.2110(3) 0.28310(16) 0.0409(11) Uani 1 1 d . . .
H8 H 0.4567 -0.2633 0.2868 0.049 Uiso 1 1 calc R A .
C9 C 0.3790(5) -0.2037(5) 0.24022(17) 0.0535(14) Uani 1 1 d . A .
H9A H 0.3395 -0.2633 0.2322 0.080 Uiso 1 1 calc R . .
H9B H 0.4429 -0.2014 0.2256 0.080 Uiso 1 1 calc R . .
H9C H 0.3397 -0.1418 0.2352 0.080 Uiso 1 1 calc R . .
C10 C 0.3084(4) -0.2455(4) 0.30529(19) 0.0519(13) Uani 1 1 d . A .
H10A H 0.2538 -0.1955 0.3018 0.078 Uiso 1 1 calc R . .
H10B H 0.3249 -0.2514 0.3329 0.078 Uiso 1 1 calc R . .
H10C H 0.2861 -0.3118 0.2954 0.078 Uiso 1 1 calc R . .
C11 C 0.4952(4) -0.1085(4) 0.35208(15) 0.0416(11) Uani 1 1 d . . .
H11 H 0.5466 -0.0539 0.3569 0.050 Uiso 1 1 calc R A .
C12 C 0.4122(5) -0.0930(5) 0.38281(17) 0.0567(14) Uani 1 1 d . A .
H12A H 0.3630 -0.1489 0.3813 0.085 Uiso 1 1 calc R . .
H12B H 0.3774 -0.0282 0.3781 0.085 Uiso 1 1 calc R . .
H12C H 0.4433 -0.0922 0.4087 0.085 Uiso 1 1 calc R . .
C13 C 0.5520(5) -0.2090(5) 0.35726(19) 0.0595(16) Uani 1 1 d . A .
H13A H 0.5852 -0.2099 0.3827 0.089 Uiso 1 1 calc R . .
H13B H 0.6035 -0.2158 0.3369 0.089 Uiso 1 1 calc R . .
H13C H 0.5037 -0.2656 0.3555 0.089 Uiso 1 1 calc R . .
C14 C 0.5372(5) 0.1075(6) 0.2140(2) 0.0651(18) Uani 1 1 d . . .
H14 H 0.5079 0.1771 0.2103 0.078 Uiso 1 1 calc R A .
C15 C 0.4770(7) 0.0361(8) 0.1886(2) 0.096(3) Uani 1 1 d . A .
H15A H 0.4775 0.0612 0.1618 0.145 Uiso 1 1 calc R . .
H15B H 0.4067 0.0324 0.1980 0.145 Uiso 1 1 calc R . .
H15C H 0.5077 -0.0318 0.1895 0.145 Uiso 1 1 calc R . .
C16 C 0.6460(6) 0.1113(7) 0.2000(3) 0.092(3) Uani 1 1 d . A .
H16A H 0.6813 0.0489 0.2077 0.138 Uiso 1 1 calc R . .
H16B H 0.6804 0.1703 0.2114 0.138 Uiso 1 1 calc R . .
H16C H 0.6468 0.1173 0.1716 0.138 Uiso 1 1 calc R . .
C17 C 0.5885(7) 0.1610(7) 0.3001(3) 0.044(3) Uani 0.552(15) 1 d PD A 1
H17 H 0.5684 0.1401 0.3269 0.052 Uiso 0.552(15) 1 calc PR A 1
C18 C 0.5546(9) 0.2698(6) 0.2948(5) 0.063(4) Uani 0.552(15) 1 d PD A 1
H18A H 0.5884 0.3129 0.3141 0.095 Uiso 0.552(15) 1 calc PR A 1
H18B H 0.4807 0.2742 0.2983 0.095 Uiso 0.552(15) 1 calc PR A 1
H18C H 0.5727 0.2930 0.2687 0.095 Uiso 0.552(15) 1 calc PR A 1
C19 C 0.7015(7) 0.1474(10) 0.2970(5) 0.096(6) Uani 0.552(15) 1 d PD A 1
H19A H 0.7229 0.1586 0.2701 0.144 Uiso 0.552(15) 1 calc PR A 1
H19B H 0.7197 0.0781 0.3049 0.144 Uiso 0.552(15) 1 calc PR A 1
H19C H 0.7357 0.1965 0.3140 0.144 Uiso 0.552(15) 1 calc PR A 1
C117 C 0.6213(8) 0.1621(7) 0.2850(3) 0.037(4) Uani 0.448(15) 1 d PD A 2
H117 H 0.6871 0.1455 0.2718 0.045 Uiso 0.448(15) 1 calc PR A 2
C118 C 0.5944(14) 0.2715(7) 0.2762(6) 0.077(7) Uani 0.448(15) 1 d PD A 2
H11A H 0.5764 0.3065 0.3004 0.116 Uiso 0.448(15) 1 calc PR A 2
H11B H 0.5364 0.2736 0.2584 0.116 Uiso 0.448(15) 1 calc PR A 2
H11C H 0.6529 0.3055 0.2643 0.116 Uiso 0.448(15) 1 calc PR A 2
C119 C 0.6330(10) 0.1428(10) 0.3281(3) 0.061(5) Uani 0.448(15) 1 d PD A 2
H11D H 0.6804 0.1926 0.3391 0.092 Uiso 0.448(15) 1 calc PR A 2
H11E H 0.6596 0.0740 0.3322 0.092 Uiso 0.448(15) 1 calc PR A 2
H11F H 0.5666 0.1494 0.3408 0.092 Uiso 0.448(15) 1 calc PR A 2
B200 B 0.5249(3) 0.0446(3) 0.02984(13) 0.0241(9) Uani 1 1 d . . .
C201 C 0.5205(3) 0.1681(3) 0.03540(13) 0.0244(8) Uani 1 1 d . . .
C202 C 0.5230(3) 0.2132(3) 0.07246(12) 0.0275(9) Uani 1 1 d . . .
H202 H 0.5265 0.1703 0.0946 0.033 Uiso 1 1 calc R . .
C203 C 0.5206(3) 0.3179(3) 0.07789(13) 0.0311(9) Uani 1 1 d D B .
C204 C 0.5169(3) 0.3833(3) 0.04666(13) 0.0322(10) Uani 1 1 d . . .
H204 H 0.5143 0.4549 0.0503 0.039 Uiso 1 1 calc R . .
C205 C 0.5172(3) 0.3415(3) 0.00974(14) 0.0303(9) Uani 1 1 d . . .
C206 C 0.5198(3) 0.2362(3) 0.00449(12) 0.0262(9) Uani 1 1 d . . .
H206 H 0.5211 0.2100 -0.0212 0.031 Uiso 1 1 calc R . .
C207 C 0.5168(3) 0.3581(3) 0.11858(15) 0.0472(13) Uani 1 1 d D . .
F2 F 0.5723(10) 0.3073(7) 0.1431(2) 0.067(3) Uani 0.50(2) 1 d PDU B 1
F3 F 0.4233(5) 0.3619(15) 0.1321(3) 0.089(4) Uani 0.50(2) 1 d PDU B 1
F4 F 0.5506(13) 0.4536(5) 0.1204(3) 0.075(3) Uani 0.50(2) 1 d PDU B 1
F102 F 0.6012(8) 0.3358(13) 0.1377(3) 0.087(4) Uani 0.50(2) 1 d PDU B 2
F103 F 0.4429(10) 0.3115(11) 0.1387(3) 0.079(4) Uani 0.50(2) 1 d PDU B 2
F104 F 0.5008(14) 0.4543(5) 0.1217(3) 0.081(4) Uani 0.50(2) 1 d PDU B 2
C208 C 0.5171(4) 0.4105(4) -0.02482(16) 0.0429(12) Uani 1 1 d . . .
F5 F 0.4635(4) 0.4942(4) -0.01865(14) 0.116(2) Uani 1 1 d U . .
F6 F 0.6083(3) 0.4416(4) -0.03411(11) 0.0806(13) Uani 1 1 d U . .
F7 F 0.4786(3) 0.3691(3) -0.05595(11) 0.0810(13) Uani 1 1 d U . .
C209 C 0.6462(3) 0.0142(3) 0.02879(12) 0.0260(9) Uani 1 1 d . . .
C210 C 0.7032(3) -0.0031(3) 0.06233(13) 0.0306(9) Uani 1 1 d . . .
H210 H 0.6705 0.0026 0.0868 0.037 Uiso 1 1 calc R . .
C211 C 0.8054(3) -0.0282(3) 0.06139(14) 0.0338(10) Uani 1 1 d . . .
C212 C 0.8563(3) -0.0373(3) 0.02596(14) 0.0340(10) Uani 1 1 d . . .
H212 H 0.9258 -0.0569 0.0250 0.041 Uiso 1 1 calc R . .
C213 C 0.8023(3) -0.0171(3) -0.00769(13) 0.0295(9) Uani 1 1 d . . .
C214 C 0.6998(3) 0.0100(3) -0.00612(13) 0.0262(9) Uani 1 1 d . . .
H214 H 0.6653 0.0262 -0.0296 0.031 Uiso 1 1 calc R . .
C215 C 0.8593(4) -0.0485(5) 0.09856(17) 0.0515(14) Uani 1 1 d . . .
F8 F 0.8226(3) -0.1279(3) 0.11728(10) 0.0679(10) Uani 1 1 d U . .
F9 F 0.8500(5) 0.0270(4) 0.12374(14) 0.122(2) Uani 1 1 d U . .
F10 F 0.9558(3) -0.0631(6) 0.09462(14) 0.134(2) Uani 1 1 d U . .
C216 C 0.8512(3) -0.0283(4) -0.04667(15) 0.0379(11) Uani 1 1 d . . .
F11 F 0.9516(2) -0.0243(4) -0.04526(11) 0.0808(12) Uani 1 1 d U . .
F12 F 0.8262(3) 0.0461(3) -0.07084(10) 0.0692(10) Uani 1 1 d U . .
F13 F 0.8239(4) -0.1124(3) -0.06426(14) 0.0996(17) Uani 1 1 d U . .
C217 C 0.4666(3) 0.0048(3) -0.00918(12) 0.0262(9) Uani 1 1 d . . .
C218 C 0.4946(3) -0.0854(3) -0.02751(14) 0.0308(9) Uani 1 1 d . . .
H218 H 0.5516 -0.1218 -0.0178 0.037 Uiso 1 1 calc R . .
C219 C 0.4432(3) -0.1245(3) -0.05926(15) 0.0350(10) Uani 1 1 d . . .
C220 C 0.3585(4) -0.0740(3) -0.07377(15) 0.0398(11) Uani 1 1 d . . .
H220 H 0.3225 -0.1005 -0.0955 0.048 Uiso 1 1 calc R . .
C221 C 0.3276(3) 0.0146(3) -0.05636(14) 0.0381(11) Uani 1 1 d D C .
C222 C 0.3798(3) 0.0532(3) -0.02422(14) 0.0308(9) Uani 1 1 d . . .
H222 H 0.3559 0.1138 -0.0122 0.037 Uiso 1 1 calc R . .
C223 C 0.4836(4) -0.2180(4) -0.07893(18) 0.0481(13) Uani 1 1 d . . .
F14 F 0.4143(3) -0.2652(2) -0.10088(11) 0.0665(10) Uani 1 1 d U . .
F15 F 0.5189(3) -0.2862(2) -0.05418(13) 0.0689(10) Uani 1 1 d U . .
F16 F 0.5609(3) -0.1948(3) -0.10273(12) 0.0691(10) Uani 1 1 d U . .
C224 C 0.2373(4) 0.0693(3) -0.07058(14) 0.0501(14) Uani 1 1 d D . .
F17 F 0.2380(5) 0.1670(4) -0.0646(2) 0.063(2) Uani 0.617(8) 1 d PDU C 1
F18 F 0.1514(3) 0.0284(6) -0.0643(3) 0.088(3) Uani 0.617(8) 1 d PDU C 1
F19 F 0.2370(5) 0.0703(5) -0.11167(15) 0.078(2) Uani 0.617(8) 1 d PDU C 1
F117 F 0.1730(7) 0.0170(8) -0.0907(4) 0.083(4) Uani 0.383(8) 1 d PDU C 2
F118 F 0.2501(8) 0.1585(6) -0.0843(4) 0.080(4) Uani 0.383(8) 1 d PDU C 2
F119 F 0.1731(6) 0.0922(9) -0.0383(2) 0.075(3) Uani 0.383(8) 1 d PDU C 2
C225 C 0.4647(3) -0.0140(3) 0.06490(12) 0.0259(8) Uani 1 1 d . . .
C226 C 0.4915(3) -0.1122(3) 0.07787(13) 0.0290(9) Uani 1 1 d . . .
H226 H 0.5506 -0.1436 0.0675 0.035 Uiso 1 1 calc R . .
C227 C 0.4345(3) -0.1646(3) 0.10532(14) 0.0321(10) Uani 1 1 d . . .
C228 C 0.3483(3) -0.1213(4) 0.12146(13) 0.0338(10) Uani 1 1 d . . .
H228 H 0.3102 -0.1566 0.1406 0.041 Uiso 1 1 calc R . .
C229 C 0.3190(3) -0.0263(4) 0.10920(13) 0.0337(10) Uani 1 1 d . . .
C230 C 0.3758(3) 0.0262(3) 0.08120(13) 0.0306(9) Uani 1 1 d . . .
H230 H 0.3532 0.0914 0.0730 0.037 Uiso 1 1 calc R . .
C231 C 0.4684(4) -0.2680(4) 0.11681(15) 0.0398(11) Uani 1 1 d . . .
F20 F 0.4534(4) -0.3365(3) 0.08918(14) 0.0975(15) Uani 1 1 d U . .
F21 F 0.5654(3) -0.2753(3) 0.12362(19) 0.115(2) Uani 1 1 d U . .
F22 F 0.4181(5) -0.3072(3) 0.14597(15) 0.1145(19) Uani 1 1 d U . .
C232 C 0.2271(4) 0.0250(4) 0.12531(16) 0.0451(12) Uani 1 1 d . . .
F23 F 0.1900(4) -0.0197(3) 0.15615(14) 0.0960(16) Uani 1 1 d U . .
F24 F 0.1546(3) 0.0383(6) 0.10016(16) 0.130(2) Uani 1 1 d U . .
F25 F 0.2450(3) 0.1201(3) 0.13646(15) 0.0881(14) Uani 1 1 d U . .
F901 F 0.9100(3) 0.8775(3) 0.26899(14) 0.0908(13) Uani 1 1 d U . .
C901 C 0.8298(4) 0.8286(4) 0.25307(18) 0.0515(13) Uani 1 1 d . . .
C902 C 0.7958(4) 0.8569(4) 0.21732(16) 0.0466(12) Uani 1 1 d . . .
H902 H 0.8275 0.9110 0.2036 0.056 Uiso 1 1 calc R . .
C903 C 0.7138(4) 0.8050(4) 0.20136(17) 0.0472(12) Uani 1 1 d . . .
H903 H 0.6888 0.8241 0.1765 0.057 Uiso 1 1 calc R . .
C904 C 0.6688(4) 0.7265(4) 0.22106(18) 0.0489(13) Uani 1 1 d . . .
H904 H 0.6120 0.6921 0.2102 0.059 Uiso 1 1 calc R . .
C905 C 0.7063(5) 0.6976(4) 0.25693(19) 0.0542(14) Uani 1 1 d . . .
H905 H 0.6760 0.6422 0.2703 0.065 Uiso 1 1 calc R . .
C906 C 0.7877(5) 0.7486(4) 0.27361(18) 0.0579(15) Uani 1 1 d . . .
H906 H 0.8135 0.7293 0.2983 0.069 Uiso 1 1 calc R . .

loop_
_atom_site_aniso_label
_atom_site_aniso_U_11
_atom_site_aniso_U_22
_atom_site_aniso_U_33
_atom_site_aniso_U_23
_atom_site_aniso_U_13
_atom_site_aniso_U_12
Rh1 0.0461(2) 0.03147(19) 0.03674(19) -0.00183(16) -0.00319(17) 0.01349(16)
F1A 0.095(4) 0.088(4) 0.101(4) 0.040(3) 0.003(3) 0.024(3)
C1 0.053(4) 0.036(4) 0.066(4) 0.013(4) -0.007(4) 0.022(3)
C2 0.062(4) 0.041(3) 0.071(5) -0.010(4) -0.013(4) 0.023(3)
C3 0.061(4) 0.059(4) 0.065(4) -0.015(4) 0.005(4) 0.026(4)
C4 0.049(4) 0.061(4) 0.078(4) 0.010(4) 0.007(3) 0.019(3)
C5 0.043(3) 0.052(4) 0.080(4) -0.006(4) -0.007(3) 0.016(3)
C6 0.044(4) 0.051(4) 0.071(4) -0.016(4) -0.013(3) 0.021(3)
F1B 0.082(6) 0.096(6) 0.105(6) -0.010(4) -0.004(4) 0.004(4)
C101 0.047(5) 0.053(5) 0.077(5) -0.002(5) -0.004(5) 0.016(4)
C102 0.055(5) 0.053(6) 0.070(5) 0.002(5) -0.007(5) 0.027(5)
C103 0.060(5) 0.050(5) 0.062(6) 0.011(5) -0.007(5) 0.025(5)
C104 0.060(6) 0.043(5) 0.062(6) -0.010(5) -0.002(5) 0.023(5)
C105 0.059(5) 0.057(6) 0.066(6) -0.004(5) 0.009(5) 0.020(5)
C106 0.049(5) 0.057(5) 0.073(5) 0.000(5) 0.006(5) 0.021(5)
P1 0.0403(6) 0.0277(6) 0.0331(6) -0.0024(4) -0.0051(5) 0.0084(5)
P2 0.0439(7) 0.0378(7) 0.0485(8) 0.0054(6) -0.0139(6) 0.0022(5)
C7 0.039(3) 0.039(2) 0.046(3) -0.001(2) -0.006(2) 0.004(2)
C8 0.042(2) 0.029(2) 0.052(3) -0.009(2) -0.003(2) 0.0078(18)
C9 0.057(3) 0.052(3) 0.051(3) -0.013(3) -0.006(3) 0.002(3)
C10 0.055(3) 0.034(3) 0.067(4) -0.004(2) 0.001(3) -0.001(2)
C11 0.049(3) 0.037(3) 0.039(3) 0.003(2) -0.012(2) -0.002(2)
C12 0.073(4) 0.059(3) 0.037(3) -0.001(3) -0.007(3) 0.001(3)
C13 0.062(4) 0.056(3) 0.060(4) 0.015(3) -0.017(3) 0.006(3)
C14 0.048(3) 0.077(4) 0.070(4) 0.029(3) -0.009(3) -0.007(3)
C15 0.088(5) 0.156(9) 0.046(4) 0.019(5) -0.001(4) -0.041(5)
C16 0.066(4) 0.107(6) 0.102(6) 0.038(5) 0.002(4) 0.002(4)
C17 0.036(6) 0.046(6) 0.048(8) -0.006(5) -0.006(6) -0.001(5)
C18 0.047(7) 0.041(6) 0.101(12) -0.002(6) -0.013(7) -0.011(5)
C19 0.049(8) 0.086(9) 0.152(17) -0.016(10) -0.031(9) -0.011(6)
C117 0.027(7) 0.037(6) 0.049(8) 0.001(6) 0.007(6) 0.000(5)
C118 0.049(10) 0.046(8) 0.14(2) 0.011(10) -0.013(11) -0.002(7)
C119 0.051(9) 0.059(8) 0.074(11) 0.000(7) -0.008(7) -0.021(6)
B200 0.022(2) 0.024(2) 0.026(2) 0.0036(18) 0.0018(17) 0.0016(17)
C201 0.0161(17) 0.028(2) 0.029(2) -0.0009(18) 0.0041(17) 0.0008(13)
C202 0.027(2) 0.032(2) 0.023(2) 0.0049(17) 0.0025(16) -0.0010(17)
C203 0.025(2) 0.036(2) 0.032(2) -0.0054(18) 0.0029(17) 0.0016(18)
C204 0.0261(19) 0.027(2) 0.043(3) -0.0008(19) -0.0008(18) -0.0018(16)
C205 0.021(2) 0.031(2) 0.039(3) 0.0123(19) 0.0000(18) -0.0013(17)
C206 0.0201(19) 0.033(2) 0.026(2) 0.0003(17) 0.0008(16) -0.0013(16)
C207 0.053(3) 0.048(3) 0.041(3) -0.011(2) -0.002(2) -0.003(2)
F2 0.110(7) 0.049(4) 0.042(4) 0.000(3) -0.023(4) 0.004(5)
F3 0.064(5) 0.140(9) 0.063(5) -0.050(5) 0.011(4) 0.022(5)
F4 0.108(8) 0.056(5) 0.062(5) -0.025(4) -0.025(5) -0.002(4)
F102 0.091(6) 0.103(8) 0.066(6) -0.029(5) -0.034(5) -0.015(6)
F103 0.111(7) 0.079(7) 0.046(5) -0.021(4) 0.035(5) -0.033(5)
F104 0.131(8) 0.052(5) 0.060(5) -0.031(4) 0.016(5) 0.032(5)
C208 0.043(3) 0.035(3) 0.050(3) 0.013(2) -0.001(2) -0.002(2)
F5 0.167(5) 0.085(3) 0.097(3) 0.058(3) 0.045(3) 0.071(3)
F6 0.061(2) 0.122(3) 0.059(2) 0.045(2) -0.0051(17) -0.046(2)
F7 0.112(3) 0.073(2) 0.058(2) 0.0339(19) -0.047(2) -0.039(2)
C209 0.0231(19) 0.0229(19) 0.032(2) 0.0026(16) 0.0020(16) 0.0007(15)
C210 0.031(2) 0.033(2) 0.028(2) 0.0018(18) 0.0016(18) -0.0047(17)
C211 0.029(2) 0.037(2) 0.035(3) 0.011(2) -0.0044(19) -0.0057(18)
C212 0.021(2) 0.035(2) 0.046(3) 0.0113(19) -0.0008(18) -0.0013(17)
C213 0.024(2) 0.029(2) 0.035(2) 0.0019(18) 0.0039(18) -0.0005(16)
C214 0.024(2) 0.026(2) 0.029(2) 0.0049(17) -0.0027(17) 0.0010(16)
C215 0.039(3) 0.071(4) 0.044(3) 0.022(3) -0.011(2) -0.007(3)
F8 0.081(2) 0.074(2) 0.049(2) 0.0306(17) -0.0167(17) -0.0128(18)
F9 0.205(6) 0.082(3) 0.078(3) -0.006(2) -0.086(3) -0.003(3)
F10 0.043(2) 0.286(7) 0.074(3) 0.081(4) -0.019(2) 0.000(3)
C216 0.028(2) 0.044(3) 0.041(3) 0.004(2) 0.009(2) -0.002(2)
F11 0.0293(16) 0.154(4) 0.059(2) 0.006(2) 0.0134(15) 0.0105(19)
F12 0.073(2) 0.091(3) 0.0439(19) 0.0192(18) 0.0246(16) 0.0258(19)
F13 0.134(4) 0.071(2) 0.094(3) -0.042(2) 0.068(3) -0.043(2)
C217 0.024(2) 0.0231(19) 0.032(2) 0.0060(17) 0.0050(17) 0.0005(15)
C218 0.027(2) 0.027(2) 0.039(3) 0.0063(18) 0.0046(18) -0.0016(17)
C219 0.037(2) 0.024(2) 0.043(3) -0.0075(19) 0.005(2) -0.0062(18)
C220 0.037(2) 0.034(2) 0.049(3) -0.010(2) -0.005(2) -0.0074(19)
C221 0.032(2) 0.031(2) 0.051(3) -0.002(2) -0.007(2) -0.0033(19)
C222 0.025(2) 0.030(2) 0.037(3) -0.0031(19) -0.0022(18) -0.0024(17)
C223 0.040(3) 0.036(3) 0.068(4) -0.016(3) 0.008(3) -0.004(2)
F14 0.0605(19) 0.0504(18) 0.089(3) -0.0363(18) 0.0056(18) -0.0112(15)
F15 0.073(2) 0.0339(16) 0.100(3) -0.0144(17) 0.010(2) 0.0123(16)
F16 0.061(2) 0.0553(19) 0.091(3) -0.0276(18) 0.0374(19) -0.0072(16)
C224 0.036(3) 0.042(3) 0.072(4) -0.011(3) -0.023(3) -0.002(2)
F17 0.074(4) 0.043(3) 0.072(5) -0.012(3) -0.047(4) 0.021(3)
F18 0.033(3) 0.099(5) 0.132(7) 0.064(5) -0.007(4) -0.005(3)
F19 0.073(4) 0.100(5) 0.060(4) 0.002(3) -0.025(3) 0.022(3)
F117 0.067(6) 0.088(6) 0.095(7) -0.044(6) -0.044(6) 0.010(5)
F118 0.059(5) 0.081(7) 0.099(8) 0.053(6) -0.001(6) 0.004(5)
F119 0.040(5) 0.119(7) 0.067(6) 0.002(5) -0.016(4) 0.033(5)
C225 0.022(2) 0.028(2) 0.028(2) 0.0031(17) 0.0005(17) 0.0000(16)
C226 0.026(2) 0.028(2) 0.033(2) 0.0060(17) 0.0017(17) -0.0014(17)
C227 0.032(2) 0.033(2) 0.031(2) 0.0081(19) -0.0065(18) -0.0050(18)
C228 0.034(2) 0.041(3) 0.026(2) 0.0066(19) -0.0006(18) -0.0139(19)
C229 0.029(2) 0.043(3) 0.029(2) 0.0000(19) 0.0053(18) -0.0059(18)
C230 0.031(2) 0.030(2) 0.031(2) 0.0062(18) 0.0035(18) -0.0007(18)
C231 0.042(3) 0.036(3) 0.041(3) 0.014(2) -0.007(2) -0.008(2)
F20 0.160(4) 0.043(2) 0.090(3) 0.003(2) -0.044(3) 0.018(2)
F21 0.077(3) 0.066(2) 0.202(5) 0.062(3) -0.058(3) -0.006(2)
F22 0.159(4) 0.074(3) 0.110(4) 0.061(3) 0.065(3) 0.028(3)
C232 0.030(2) 0.052(3) 0.054(3) 0.004(2) 0.009(2) -0.006(2)
F23 0.112(3) 0.068(2) 0.108(3) 0.022(2) 0.089(3) 0.014(2)
F24 0.049(2) 0.237(6) 0.104(4) -0.042(4) -0.004(2) 0.053(3)
F25 0.077(3) 0.050(2) 0.137(4) -0.006(2) 0.059(3) 0.0079(18)
F901 0.085(3) 0.088(3) 0.100(3) 0.004(2) -0.028(2) -0.018(2)
C901 0.050(3) 0.044(3) 0.061(4) -0.002(3) -0.010(3) -0.001(2)
C902 0.049(3) 0.040(3) 0.051(3) 0.008(2) 0.008(2) -0.003(2)
C903 0.040(3) 0.053(3) 0.048(3) 0.003(2) 0.004(2) 0.003(2)
C904 0.044(3) 0.042(3) 0.060(4) -0.002(3) 0.007(3) 0.001(2)
C905 0.058(3) 0.040(3) 0.065(4) 0.012(3) 0.012(3) 0.006(2)
C906 0.067(4) 0.053(3) 0.054(4) 0.014(3) -0.004(3) 0.015(3)

loop_
_atom_type_symbol
_atom_type_description
_atom_type_scat_dispersion_real
_atom_type_scat_dispersion_imag
_atom_type_scat_source
C C 0.0033 0.0016 'International Tables Vol C Tables 4.2.6.8 and 6.1.1.4'
H H 0.0000 0.0000 'International Tables Vol C Tables 4.2.6.8 and 6.1.1.4'
B B 0.0013 0.0007 'International Tables Vol C Tables 4.2.6.8 and 6.1.1.4'
F F 0.0171 0.0103 'International Tables Vol C Tables 4.2.6.8 and 6.1.1.4'
P P 0.1023 0.0942 'International Tables Vol C Tables 4.2.6.8 and 6.1.1.4'
Rh Rh -1.1178 0.9187 'International Tables Vol C Tables 4.2.6.8 and 6.1.1.4'

loop_
_geom_angle_atom_site_label_1
_geom_angle_atom_site_label_2
_geom_angle_atom_site_label_3
_geom_angle
C102 Rh1 P1 143.4(4)
C102 Rh1 P2 121.6(3)
P1 Rh1 P2 72.64(5)
C102 Rh1 C101 36.30(18)
P1 Rh1 C101 116.0(3)
P2 Rh1 C101 152.7(3)
C102 Rh1 C103 36.1(2)
P1 Rh1 C103 177.8(4)
P2 Rh1 C103 105.7(3)
C101 Rh1 C103 64.8(3)
C102 Rh1 C106 64.5(3)
P1 Rh1 C106 106.4(3)
P2 Rh1 C106 171.2(3)
C101 Rh1 C106 35.8(2)
C103 Rh1 C106 75.5(4)
C102 Rh1 C104 64.2(3)
P1 Rh1 C104 146.4(4)
P2 Rh1 C104 112.5(4)
C101 Rh1 C104 75.5(4)
C103 Rh1 C104 35.49(19)
C106 Rh1 C104 63.3(4)
C102 Rh1 C3 66.8(4)
P1 Rh1 C3 128.83(17)
P2 Rh1 C3 136.4(2)
C101 Rh1 C3 60.3(4)
C103 Rh1 C3 53.4(4)
C106 Rh1 C3 37.6(5)
C104 Rh1 C3 27.2(5)
C102 Rh1 C2 50.3(3)
P1 Rh1 C2 161.26(18)
P2 Rh1 C2 113.05(17)
C101 Rh1 C2 67.7(3)
C103 Rh1 C2 20.8(4)
C106 Rh1 C2 65.1(4)
C104 Rh1 C2 15.1(3)
C3 Rh1 C2 34.95(10)
C102 Rh1 C105 75.5(4)
P1 Rh1 C105 118.7(4)
P2 Rh1 C105 137.3(4)
C101 Rh1 C105 63.8(4)
C103 Rh1 C105 63.5(3)
C106 Rh1 C105 35.1(3)
C104 Rh1 C105 35.0(2)
C3 Rh1 C105 10.2(4)
C2 Rh1 C105 44.6(4)
C102 Rh1 C4 63.6(4)
P1 Rh1 C4 108.76(16)
P2 Rh1 C4 169.6(2)
C101 Rh1 C4 36.4(4)
C103 Rh1 C4 73.1(4)
C106 Rh1 C4 2.8(5)
C104 Rh1 C4 60.4(5)
C3 Rh1 C4 34.80(12)
C2 Rh1 C4 62.35(17)
C105 Rh1 C4 32.7(5)
C102 Rh1 C1 21.6(4)
P1 Rh1 C1 162.85(16)
P2 Rh1 C1 108.88(13)
C101 Rh1 C1 55.0(3)
C103 Rh1 C1 15.9(4)
C106 Rh1 C1 74.7(4)
C104 Rh1 C1 49.8(3)
C3 Rh1 C1 62.30(14)
C2 Rh1 C1 34.73(7)
C105 Rh1 C1 72.3(4)
C4 Rh1 C1 72.97(15)
F1A C1 C2 118.7(4)
F1A C1 C6 121.3(4)
C2 C1 C6 120.0
F1A C1 Rh1 126.7(3)
C2 C1 Rh1 71.7(2)
C6 C1 Rh1 73.7(2)
C3 C2 C1 120.0
C3 C2 Rh1 72.4(2)
C1 C2 Rh1 73.6(2)
C2 C3 C4 120.0
C2 C3 Rh1 72.64(18)
C4 C3 Rh1 73.5(2)
C3 C4 C5 120.0
C3 C4 Rh1 71.7(2)
C5 C4 Rh1 73.7(2)
C6 C5 C4 120.0
C6 C5 Rh1 72.99(19)
C4 C5 Rh1 71.8(2)
C5 C6 C1 120.0
C5 C6 Rh1 72.8(2)
C1 C6 Rh1 71.96(18)
F1B C101 C102 121.6(5)
F1B C101 C106 118.4(5)
C102 C101 C106 120.0
F1B C101 Rh1 126.8(5)
C102 C101 Rh1 71.2(5)
C106 C101 Rh1 74.0(6)
C103 C102 C101 120.0
C103 C102 Rh1 73.2(4)
C101 C102 Rh1 72.5(5)
C102 C103 C104 120.0
C102 C103 Rh1 70.7(4)
C104 C103 Rh1 74.1(5)
C105 C104 C103 120.0
C105 C104 Rh1 73.1(5)
C103 C104 Rh1 70.4(5)
C106 C105 C104 120.0
C106 C105 Rh1 71.2(3)
C104 C105 Rh1 71.9(4)
C105 C106 C101 120.0
C105 C106 Rh1 73.7(4)
C101 C106 Rh1 70.3(5)
C7 P1 C11 103.9(2)
C7 P1 C8 107.8(2)
C11 P1 C8 108.2(2)
C7 P1 Rh1 97.55(16)
C11 P1 Rh1 119.04(16)
C8 P1 Rh1 118.20(16)
C7 P1 P2 44.17(15)
C11 P1 P2 116.72(17)
C8 P1 P2 130.98(18)
Rh1 P1 P2 53.89(4)
C7 P2 C14 110.3(3)
C7 P2 C17 106.9(3)
C14 P2 C17 114.1(5)
C7 P2 C117 105.7(4)
C14 P2 C117 96.3(4)
C17 P2 C117 20.7(4)
C7 P2 Rh1 96.98(17)
C14 P2 Rh1 119.02(19)
C17 P2 Rh1 107.7(4)
C117 P2 Rh1 127.8(4)
C7 P2 P1 44.01(16)
C14 P2 P1 133.7(3)
C17 P2 P1 110.9(4)
C117 P2 P1 124.9(3)
Rh1 P2 P1 53.48(4)
P1 C7 P2 91.8(2)
C9 C8 C10 110.3(5)
C9 C8 P1 110.9(4)
C10 C8 P1 110.9(3)
C13 C11 C12 112.4(5)
C13 C11 P1 113.1(4)
C12 C11 P1 113.4(4)
C15 C14 C16 109.3(7)
C15 C14 P2 110.4(5)
C16 C14 P2 115.8(5)
C19 C17 C18 113.4(8)
C19 C17 P2 111.2(7)
C18 C17 P2 110.9(6)
C118 C117 C119 112.2(9)
C118 C117 P2 110.2(7)
C119 C117 P2 108.5(6)
C217 B200 C201 113.5(3)
C217 B200 C225 103.3(3)
C201 B200 C225 111.3(3)
C217 B200 C209 111.0(3)
C201 B200 C209 106.1(3)
C225 B200 C209 111.7(3)
C206 C201 C202 115.1(3)
C206 C201 B200 123.3(4)
C202 C201 B200 121.5(4)
C203 C202 C201 122.6(4)
C204 C203 C202 120.9(4)
C204 C203 C207 120.6(4)
C202 C203 C207 118.5(4)
C203 C204 C205 118.0(4)
C204 C205 C206 120.7(4)
C204 C205 C208 119.4(4)
C206 C205 C208 119.8(4)
C201 C206 C205 122.6(4)
F104 C207 F2 122.8(8)
F104 C207 F3 77.3(6)
F2 C207 F3 108.2(6)
F104 C207 F102 108.2(6)
F2 C207 F102 24.9(7)
F3 C207 F102 128.0(8)
F104 C207 F4 29.0(6)
F2 C207 F4 105.5(6)
F3 C207 F4 105.0(6)
F102 C207 F4 84.6(7)
F104 C207 F103 106.7(6)
F2 C207 F103 80.4(7)
F3 C207 F103 32.6(5)
F102 C207 F103 104.3(6)
F4 C207 F103 130.3(7)
F104 C207 C203 115.6(5)
F2 C207 C203 114.1(5)
F3 C207 C203 112.1(5)
F102 C207 C203 111.1(5)
F4 C207 C203 111.4(5)
F103 C207 C203 110.3(5)
F7 C208 F6 106.5(5)
F7 C208 F5 105.9(5)
F6 C208 F5 105.5(5)
F7 C208 C205 113.7(4)
F6 C208 C205 112.6(4)
F5 C208 C205 112.1(4)
C214 C209 C210 115.9(4)
C214 C209 B200 121.2(4)
C210 C209 B200 122.8(4)
C211 C210 C209 122.7(4)
C210 C211 C212 120.4(4)
C210 C211 C215 119.0(4)
C212 C211 C215 120.6(4)
C213 C212 C211 118.1(4)
C212 C213 C214 120.7(4)
C212 C213 C216 120.9(4)
C214 C213 C216 118.3(4)
C209 C214 C213 122.1(4)
F10 C215 F8 107.1(5)
F10 C215 F9 105.7(6)
F8 C215 F9 103.8(5)
F10 C215 C211 113.9(5)
F8 C215 C211 112.9(4)
F9 C215 C211 112.7(5)
F13 C216 F11 108.9(5)
F13 C216 F12 105.3(5)
F11 C216 F12 103.9(4)
F13 C216 C213 112.4(4)
F11 C216 C213 113.0(4)
F12 C216 C213 112.7(4)
C218 C217 C222 115.6(4)
C218 C217 B200 121.5(4)
C222 C217 B200 122.6(4)
C219 C218 C217 123.0(4)
C218 C219 C220 119.9(4)
C218 C219 C223 119.2(4)
C220 C219 C223 120.8(4)
C221 C220 C219 119.0(4)
C220 C221 C222 120.6(4)
C220 C221 C224 120.5(4)
C222 C221 C224 118.8(4)
C221 C222 C217 121.8(4)
F15 C223 F14 106.8(4)
F15 C223 F16 106.4(4)
F14 C223 F16 106.0(5)
F15 C223 C219 112.8(5)
F14 C223 C219 113.3(4)
F16 C223 C219 111.0(4)
F18 C224 F118 124.8(7)
F18 C224 F117 44.4(5)
F118 C224 F117 112.1(7)
F18 C224 F17 113.4(5)
F118 C224 F17 31.8(6)
F117 C224 F17 128.0(7)
F18 C224 F19 100.0(5)
F118 C224 F19 67.8(7)
F117 C224 F19 57.7(6)
F17 C224 F19 98.6(5)
F18 C224 F119 55.3(5)
F118 C224 F119 99.9(6)
F117 C224 F119 98.3(6)
F17 C224 F119 70.8(6)
F19 C224 F119 140.8(5)
F18 C224 C221 117.0(4)
F118 C224 C221 117.7(6)
F117 C224 C221 116.6(5)
F17 C224 C221 115.0(4)
F19 C224 C221 109.9(4)
F119 C224 C221 108.7(5)
C230 C225 C226 115.3(4)
C230 C225 B200 121.4(4)
C226 C225 B200 123.0(4)
C227 C226 C225 122.3(4)
C228 C227 C226 120.7(4)
C228 C227 C231 121.0(4)
C226 C227 C231 118.3(4)
C229 C228 C227 118.7(4)
C228 C229 C230 120.7(4)
C228 C229 C232 121.6(4)
C230 C229 C232 117.7(4)
C225 C230 C229 122.3(4)
F21 C231 F22 109.1(5)
F21 C231 F20 103.0(5)
F22 C231 F20 102.1(5)
F21 C231 C227 114.2(4)
F22 C231 C227 114.5(5)
F20 C231 C227 112.7(4)
F24 C232 F23 109.2(5)
F24 C232 F25 101.3(5)
F23 C232 F25 104.7(5)
F24 C232 C229 114.0(5)
F23 C232 C229 113.7(5)
F25 C232 C229 112.9(4)
F901 C901 C902 119.6(5)
F901 C901 C906 117.8(5)
C902 C901 C906 122.6(5)
C901 C902 C903 118.6(5)
C904 C903 C902 120.6(5)
C903 C904 C905 119.7(5)
C904 C905 C906 120.8(5)
C901 C906 C905 117.6(5)

loop_
_geom_bond_atom_site_label_1
_geom_bond_atom_site_label_2
_geom_bond_distance
Rh1 C102 2.223(13)
Rh1 P1 2.2244(11)
Rh1 P2 2.2362(15)
Rh1 C101 2.239(12)
Rh1 C103 2.256(13)
Rh1 C106 2.286(17)
Rh1 C104 2.303(14)
Rh1 C3 2.313(8)
Rh1 C2 2.316(6)
Rh1 C105 2.318(18)
Rh1 C4 2.335(8)
Rh1 C1 2.341(5)
F1A C1 1.277(8)
C1 C2 1.3900
C1 C6 1.3900
C2 C3 1.3900
C3 C4 1.3900
C4 C5 1.3900
C5 C6 1.3900
F1B C101 1.277(10)
C101 C102 1.3900
C101 C106 1.3900
C102 C103 1.3900
C103 C104 1.3900
C104 C105 1.3900
C105 C106 1.3900
P1 C7 1.836(5)
P1 C11 1.844(5)
P1 C8 1.852(5)
P1 P2 2.6419(18)
P2 C7 1.842(5)
P2 C14 1.845(7)
P2 C17 1.875(8)
P2 C117 1.884(9)
C8 C9 1.512(8)
C8 C10 1.520(8)
C11 C13 1.527(8)
C11 C12 1.533(8)
C14 C15 1.508(11)
C14 C16 1.510(10)
C17 C19 1.500(10)
C17 C18 1.508(10)
C117 C118 1.511(10)
C117 C119 1.514(10)
B200 C217 1.633(6)
B200 C201 1.635(6)
B200 C225 1.637(6)
B200 C209 1.644(5)
C201 C206 1.391(6)
C201 C202 1.408(6)
C202 C203 1.388(6)
C203 C204 1.378(6)
C203 C207 1.500(7)
C204 C205 1.386(7)
C205 C206 1.396(6)
C205 C208 1.497(6)
C207 F104 1.286(6)
C207 F2 1.301(6)
C207 F3 1.316(7)
C207 F102 1.322(7)
C207 F4 1.332(7)
C207 F103 1.342(6)
C208 F7 1.305(6)
C208 F6 1.307(6)
C208 F5 1.323(7)
C209 C214 1.395(6)
C209 C210 1.396(6)
C210 C211 1.383(6)
C211 C212 1.397(7)
C211 C215 1.488(7)
C212 C213 1.385(6)
C213 C214 1.395(6)
C213 C216 1.496(7)
C215 F10 1.289(7)
C215 F8 1.318(6)
C215 F9 1.325(8)
C216 F13 1.310(6)
C216 F11 1.322(6)
C216 F12 1.326(6)
C217 C218 1.393(6)
C217 C222 1.405(6)
C218 C219 1.385(7)
C219 C220 1.388(7)
C219 C223 1.500(6)
C220 C221 1.372(7)
C221 C222 1.399(6)
C221 C224 1.471(7)
C223 F15 1.321(7)
C223 F14 1.337(6)
C223 F16 1.341(6)
C224 F18 1.269(6)
C224 F118 1.275(7)
C224 F117 1.291(7)
C224 F17 1.300(6)
C224 F19 1.416(6)
C224 F119 1.427(7)
C225 C230 1.400(6)
C225 C226 1.410(6)
C226 C227 1.390(6)
C227 C228 1.384(7)
C227 C231 1.483(6)
C228 C229 1.373(7)
C229 C230 1.401(6)
C229 C232 1.490(7)
C231 F21 1.300(6)
C231 F22 1.308(6)
C231 F20 1.324(6)
C232 F24 1.300(7)
C232 F23 1.308(6)
C232 F25 1.328(7)
F901 C901 1.351(7)
C901 C902 1.362(8)
C901 C906 1.384(8)
C902 C903 1.389(8)
C903 C904 1.369(8)
C904 C905 1.384(9)
C905 C906 1.386(9)
